data_4332795
loop_
_publ_author_name
'Green, Shaun P.'
'Jones, Cameron'
'Lippert, Kai-Alexander'
'Mills, David P.'
'Stasch, Andreas'

_publ_section_title
;
 Complexes of an Anionic Gallium(I)N-Heterocyclic Carbene Analogue with
 Group 14 Element(II) Fragments:&#x00A0; Synthetic, Structural and
 Theoretical Studies
;
_journal_issue 18
_journal_name_full 'Inorganic Chemistry'
_journal_page_first 7242
_journal_page_last 7251
_journal_paper_doi 10.1021/ic060851t
_journal_volume 45
_journal_year 2006
_chemical_formula_sum 'C41 H59 Ga N2'
_chemical_formula_weight 649.62
_chemical_name_systematic
; 
 ? 
;
_space_group_IT_number 2
_symmetry_cell_setting triclinic
_symmetry_space_group_name_Hall '-P 1'
_symmetry_space_group_name_H-M 'P -1'
_atom_sites_solution_hydrogens geom
_atom_sites_solution_primary direct
_atom_sites_solution_secondary difmap
_audit_creation_method SHELXL-97
_cell_angle_alpha 109.23(3)
_cell_angle_beta 105.13(3)
_cell_angle_gamma 91.58(3)
_cell_formula_units_Z 4
_cell_length_a 13.088(3)
_cell_length_b 16.091(3)
_cell_length_c 20.166(4)
_cell_measurement_temperature 150(2)
_cell_volume 3840.8(17)
_computing_structure_refinement 'SHELXL-97 (Sheldrick, 1997)'
_computing_structure_solution 'SHELXS-97 (Sheldrick, 1990)'
_diffrn_ambient_temperature 150(2)
_diffrn_measured_fraction_theta_full 0.986
_diffrn_measured_fraction_theta_max 0.986
_diffrn_measurement_device_type 'Nonius Kappa CCD'
_diffrn_radiation_monochromator graphite
_diffrn_radiation_source 'fine-focus sealed tube'
_diffrn_radiation_type MoK\a
_diffrn_radiation_wavelength 0.71073
_diffrn_reflns_av_R_equivalents 0.0944
_diffrn_reflns_av_sigmaI/netI 0.0802
_diffrn_reflns_limit_h_max 16
_diffrn_reflns_limit_h_min -16
_diffrn_reflns_limit_k_max 19
_diffrn_reflns_limit_k_min -19
_diffrn_reflns_limit_l_max 24
_diffrn_reflns_limit_l_min -24
_diffrn_reflns_number 49660
_diffrn_reflns_theta_full 26.03
_diffrn_reflns_theta_max 26.03
_diffrn_reflns_theta_min 2.97
_exptl_absorpt_coefficient_mu 0.744
_exptl_absorpt_correction_T_max 0.865
_exptl_absorpt_correction_T_min 0.727
_exptl_absorpt_correction_type multi-scan
_exptl_absorpt_process_details 'Sortav (Blessing, 1995)'
_exptl_crystal_colour yellow
_exptl_crystal_density_diffrn 1.123
_exptl_crystal_density_method 'not measured'
_exptl_crystal_description block
_exptl_crystal_F_000 1400
_exptl_crystal_size_max 0.30
_exptl_crystal_size_mid 0.30
_exptl_crystal_size_min 0.20
_refine_diff_density_max 0.507
_refine_diff_density_min -0.615
_refine_diff_density_rms 0.069
_refine_ls_extinction_method none
_refine_ls_goodness_of_fit_ref 1.032
_refine_ls_hydrogen_treatment constr
_refine_ls_matrix_type full
_refine_ls_number_parameters 832
_refine_ls_number_reflns 14935
_refine_ls_number_restraints 0
_refine_ls_restrained_S_all 1.032
_refine_ls_R_factor_all 0.0733
_refine_ls_R_factor_gt 0.0474
_refine_ls_shift/su_max 0.003
_refine_ls_shift/su_mean 0.000
_refine_ls_structure_factor_coef Fsqd
_refine_ls_weighting_details 'calc w=1/[\s^2^(Fo^2^)+(0.0348P)^2^+2.2544P] where P=(Fo^2^+2Fc^2^)/3'
_refine_ls_weighting_scheme calc
_refine_ls_wR_factor_gt 0.1015
_refine_ls_wR_factor_ref 0.1127
_reflns_number_gt 11122
_reflns_number_total 14935
_reflns_threshold_expression >2sigma(I)
_cod_data_source_file ic060851tsup5.cif
_cod_data_source_block compound8
_cod_original_cell_volume 3840.8(13)
_cod_original_sg_symbol_H-M P-1
_cod_database_code 4332795

loop_
_symmetry_equiv_pos_as_xyz
'x, y, z'
'-x, -y, -z'

loop_
_atom_site_label
_atom_site_type_symbol
_atom_site_fract_x
_atom_site_fract_y
_atom_site_fract_z
_atom_site_U_iso_or_equiv
_atom_site_adp_type
_atom_site_occupancy
_atom_site_symmetry_multiplicity
_atom_site_calc_flag
_atom_site_refinement_flags
_atom_site_disorder_assembly
_atom_site_disorder_group
Ga1 Ga 0.68661(2) 0.861915(17) 0.302773(15) 0.02000(8) Uani 1 1 d . . .
Ga2 Ga 1.37713(2) 1.322185(17) 0.193856(15) 0.01901(8) Uani 1 1 d . . .
N1 N 0.72939(16) 0.96766(13) 0.29481(12) 0.0217(5) Uani 1 1 d . . .
N2 N 0.54931(16) 0.86508(13) 0.24960(12) 0.0229(5) Uani 1 1 d . . .
N3 N 1.51253(16) 1.38056(13) 0.24549(12) 0.0210(5) Uani 1 1 d . . .
N4 N 1.32671(16) 1.43064(13) 0.20337(11) 0.0194(5) Uani 1 1 d . . .
C1 C 0.6411(2) 0.99531(17) 0.25485(15) 0.0245(6) Uani 1 1 d . . .
H1 H 0.6467 1.0485 0.2445 0.029 Uiso 1 1 calc R . .
C2 C 0.5482(2) 0.94265(17) 0.23195(15) 0.0268(6) Uani 1 1 d . . .
H2 H 0.4845 0.9572 0.2050 0.032 Uiso 1 1 calc R . .
C3 C 0.8322(2) 1.01805(16) 0.32036(14) 0.0226(6) Uani 1 1 d . . .
C4 C 0.8920(2) 1.01564(17) 0.27130(15) 0.0258(6) Uani 1 1 d . . .
C5 C 0.9948(2) 1.06005(19) 0.29919(16) 0.0335(7) Uani 1 1 d . . .
H5 H 1.0363 1.0585 0.2667 0.040 Uiso 1 1 calc R . .
C6 C 1.0380(2) 1.1064(2) 0.37311(17) 0.0394(8) Uani 1 1 d . . .
H6 H 1.1092 1.1351 0.3912 0.047 Uiso 1 1 calc R . .
C7 C 0.9780(2) 1.11096(19) 0.42022(16) 0.0353(7) Uani 1 1 d . . .
H7 H 1.0080 1.1439 0.4709 0.042 Uiso 1 1 calc R . .
C8 C 0.8735(2) 1.06832(17) 0.39565(15) 0.0272(6) Uani 1 1 d . . .
C9 C 0.8457(2) 0.96898(19) 0.18885(16) 0.0340(7) Uani 1 1 d . . .
H9 H 0.7797 0.9294 0.1801 0.041 Uiso 1 1 calc R . .
C10 C 0.9214(3) 0.9119(2) 0.15322(19) 0.0508(9) Uani 1 1 d . . .
H10A H 0.9875 0.9491 0.1618 0.076 Uiso 1 1 calc R . .
H10B H 0.8875 0.8844 0.1004 0.076 Uiso 1 1 calc R . .
H10C H 0.9379 0.8655 0.1746 0.076 Uiso 1 1 calc R . .
C11 C 0.8142(3) 1.0371(2) 0.15164(17) 0.0442(8) Uani 1 1 d . . .
H11A H 0.7690 1.0762 0.1763 0.066 Uiso 1 1 calc R . .
H11B H 0.7748 1.0062 0.1001 0.066 Uiso 1 1 calc R . .
H11C H 0.8786 1.0724 0.1548 0.066 Uiso 1 1 calc R . .
C12 C 0.8091(2) 1.07526(19) 0.44906(16) 0.0345(7) Uani 1 1 d . . .
H12 H 0.7327 1.0547 0.4201 0.041 Uiso 1 1 calc R . .
C13 C 0.8158(3) 1.1709(2) 0.50095(17) 0.0427(8) Uani 1 1 d . . .
H13A H 0.8890 1.1911 0.5328 0.064 Uiso 1 1 calc R . .
H13B H 0.7673 1.1731 0.5310 0.064 Uiso 1 1 calc R . .
H13C H 0.7954 1.2095 0.4722 0.064 Uiso 1 1 calc R . .
C14 C 0.8441(3) 1.0149(2) 0.49329(18) 0.0459(9) Uani 1 1 d . . .
H14A H 0.8378 0.9537 0.4598 0.069 Uiso 1 1 calc R . .
H14B H 0.7984 1.0177 0.5253 0.069 Uiso 1 1 calc R . .
H14C H 0.9184 1.0345 0.5231 0.069 Uiso 1 1 calc R . .
C15 C 0.4523(2) 0.80874(17) 0.22943(15) 0.0234(6) Uani 1 1 d . . .
C16 C 0.3695(2) 0.84019(18) 0.26014(16) 0.0298(7) Uani 1 1 d . . .
C17 C 0.2746(2) 0.7841(2) 0.23785(19) 0.0405(8) Uani 1 1 d . . .
H17 H 0.2178 0.8051 0.2574 0.049 Uiso 1 1 calc R . .
C18 C 0.2609(2) 0.6993(2) 0.18835(19) 0.0437(8) Uani 1 1 d . . .
H18 H 0.1954 0.6623 0.1737 0.052 Uiso 1 1 calc R . .
C19 C 0.3434(2) 0.66870(18) 0.16013(17) 0.0345(7) Uani 1 1 d . . .
H19 H 0.3339 0.6096 0.1266 0.041 Uiso 1 1 calc R . .
C20 C 0.4395(2) 0.72099(17) 0.17887(15) 0.0256(6) Uani 1 1 d . . .
C21 C 0.3837(2) 0.93091(18) 0.31991(16) 0.0334(7) Uani 1 1 d . . .
H21 H 0.4582 0.9592 0.3315 0.040 Uiso 1 1 calc R . .
C22 C 0.3067(3) 0.9918(2) 0.2943(2) 0.0516(9) Uani 1 1 d . . .
H22A H 0.3192 0.9992 0.2506 0.077 Uiso 1 1 calc R . .
H22B H 0.3188 1.0498 0.3334 0.077 Uiso 1 1 calc R . .
H22C H 0.2330 0.9652 0.2825 0.077 Uiso 1 1 calc R . .
C23 C 0.3684(3) 0.9215(2) 0.39022(19) 0.0503(9) Uani 1 1 d . . .
H23A H 0.2949 0.8962 0.3807 0.076 Uiso 1 1 calc R . .
H23B H 0.3830 0.9801 0.4289 0.076 Uiso 1 1 calc R . .
H23C H 0.4177 0.8824 0.4059 0.076 Uiso 1 1 calc R . .
C24 C 0.5289(2) 0.68541(18) 0.14610(16) 0.0296(6) Uani 1 1 d . . .
H24 H 0.5960 0.7006 0.1875 0.036 Uiso 1 1 calc R . .
C25 C 0.5130(3) 0.5847(2) 0.10791(19) 0.0464(9) Uani 1 1 d . . .
H25A H 0.5006 0.5560 0.1415 0.070 Uiso 1 1 calc R . .
H25B H 0.5770 0.5658 0.0935 0.070 Uiso 1 1 calc R . .
H25C H 0.4514 0.5678 0.0642 0.070 Uiso 1 1 calc R . .
C26 C 0.5460(3) 0.7307(2) 0.09395(18) 0.0469(8) Uani 1 1 d . . .
H26A H 0.4812 0.7179 0.0528 0.070 Uiso 1 1 calc R . .
H26B H 0.6058 0.7084 0.0754 0.070 Uiso 1 1 calc R . .
H26C H 0.5620 0.7949 0.1200 0.070 Uiso 1 1 calc R . .
C27 C 0.75800(19) 0.78168(15) 0.34750(14) 0.0201(6) Uani 1 1 d . . .
C28 C 0.7164(2) 0.75566(16) 0.39639(14) 0.0223(6) Uani 1 1 d . . .
C29 C 0.7669(2) 0.69681(17) 0.42723(15) 0.0273(6) Uani 1 1 d . . .
H29 H 0.7384 0.6793 0.4601 0.033 Uiso 1 1 calc R . .
C30 C 0.8578(2) 0.66267(17) 0.41157(15) 0.0287(7) Uani 1 1 d . . .
C31 C 0.8983(2) 0.68959(17) 0.36383(14) 0.0261(6) Uani 1 1 d . . .
H31 H 0.9606 0.6672 0.3528 0.031 Uiso 1 1 calc R . .
C32 C 0.8502(2) 0.74885(16) 0.33137(14) 0.0222(6) Uani 1 1 d . . .
C33 C 0.6163(2) 0.78798(17) 0.41547(15) 0.0250(6) Uani 1 1 d . . .
H33 H 0.5985 0.8371 0.3960 0.030 Uiso 1 1 calc R . .
C34 C 0.5222(2) 0.71512(19) 0.37829(19) 0.0403(8) Uani 1 1 d . . .
H34A H 0.5098 0.6950 0.3251 0.060 Uiso 1 1 calc R . .
H34B H 0.4583 0.7382 0.3905 0.060 Uiso 1 1 calc R . .
H34C H 0.5378 0.6652 0.3954 0.060 Uiso 1 1 calc R . .
C35 C 0.6329(3) 0.8258(2) 0.49832(16) 0.0387(8) Uani 1 1 d . . .
H35A H 0.5688 0.8511 0.5082 0.058 Uiso 1 1 calc R . .
H35B H 0.6941 0.8722 0.5211 0.058 Uiso 1 1 calc R . .
H35C H 0.6463 0.7783 0.5187 0.058 Uiso 1 1 calc R . .
C36 C 0.9087(2) 0.5971(2) 0.44602(17) 0.0384(8) Uani 1 1 d . . .
H36 H 0.9683 0.5754 0.4251 0.046 Uiso 1 1 calc R . .
C37 C 0.8285(3) 0.5177(2) 0.4307(2) 0.0557(10) Uani 1 1 d . . .
H37A H 0.7704 0.5380 0.4519 0.084 Uiso 1 1 calc R . .
H37B H 0.8642 0.4764 0.4527 0.084 Uiso 1 1 calc R . .
H37C H 0.7995 0.4875 0.3776 0.084 Uiso 1 1 calc R . .
C38 C 0.9537(3) 0.6416(2) 0.52932(19) 0.0571(10) Uani 1 1 d . . .
H38A H 1.0089 0.6906 0.5405 0.086 Uiso 1 1 calc R . .
H38B H 0.9848 0.5980 0.5504 0.086 Uiso 1 1 calc R . .
H38C H 0.8963 0.6646 0.5503 0.086 Uiso 1 1 calc R . .
C39 C 0.8966(2) 0.77519(17) 0.27855(14) 0.0247(6) Uani 1 1 d . . .
H39 H 0.8574 0.8240 0.2680 0.030 Uiso 1 1 calc R . .
C40 C 0.8759(4) 0.6994(2) 0.20606(18) 0.0647(12) Uani 1 1 d . . .
H40A H 0.9064 0.7182 0.1730 0.097 Uiso 1 1 calc R . .
H40B H 0.7988 0.6825 0.1839 0.097 Uiso 1 1 calc R . .
H40C H 0.9090 0.6485 0.2144 0.097 Uiso 1 1 calc R . .
C41 C 1.0123(3) 0.8114(3) 0.3095(2) 0.0751(14) Uani 1 1 d . . .
H41A H 1.0227 0.8620 0.3550 0.113 Uiso 1 1 calc R . .
H41B H 1.0359 0.8306 0.2740 0.113 Uiso 1 1 calc R . .
H41C H 1.0541 0.7651 0.3198 0.113 Uiso 1 1 calc R . .
C42 C 1.5086(2) 1.47205(17) 0.26495(15) 0.0246(6) Uani 1 1 d . . .
H42 H 1.5706 1.5137 0.2919 0.029 Uiso 1 1 calc R . .
C43 C 1.4124(2) 1.49799(16) 0.24348(14) 0.0219(6) Uani 1 1 d . . .
H43 H 1.4029 1.5589 0.2549 0.026 Uiso 1 1 calc R . .
C44 C 1.6114(2) 1.34550(16) 0.26328(14) 0.0216(6) Uani 1 1 d . . .
C45 C 1.6267(2) 1.30102(17) 0.31408(15) 0.0279(6) Uani 1 1 d . B .
C46 C 1.7220(2) 1.26368(19) 0.32816(16) 0.0362(7) Uani 1 1 d . . .
H46 H 1.7336 1.2327 0.3617 0.043 Uiso 1 1 calc R . .
C47 C 1.7992(2) 1.2709(2) 0.29439(17) 0.0381(8) Uani 1 1 d . . .
H47 H 1.8633 1.2453 0.3049 0.046 Uiso 1 1 calc R . .
C48 C 1.7832(2) 1.31526(18) 0.24556(16) 0.0331(7) Uani 1 1 d . . .
H48 H 1.8371 1.3204 0.2229 0.040 Uiso 1 1 calc R . .
C49 C 1.6890(2) 1.35310(17) 0.22832(15) 0.0261(6) Uani 1 1 d . . .
C50 C 1.5460(3) 1.2944(2) 0.35425(17) 0.0385(8) Uani 1 1 d . . .
H50 H 1.4794 1.3167 0.3328 0.046 Uiso 1 1 calc R A 1
C51 C 1.5192(8) 1.1993(5) 0.3491(7) 0.058(2) Uani 0.595(15) 1 d P B 1
H51A H 1.4890 1.1617 0.2976 0.087 Uiso 0.595(15) 1 calc PR B 1
H51B H 1.4671 1.1976 0.3760 0.087 Uiso 0.595(15) 1 calc PR B 1
H51C H 1.5842 1.1773 0.3705 0.087 Uiso 0.595(15) 1 calc PR B 1
C51A C 1.5479(11) 1.2189(9) 0.3834(8) 0.054(4) Uiso 0.405(15) 1 d P B 2
H51D H 1.5506 1.1634 0.3450 0.081 Uiso 0.405(15) 1 calc PR B 2
H51E H 1.4833 1.2139 0.3985 0.081 Uiso 0.405(15) 1 calc PR B 2
H51F H 1.6109 1.2306 0.4256 0.081 Uiso 0.405(15) 1 calc PR B 2
C52 C 1.5946(8) 1.3550(6) 0.4366(4) 0.069(3) Uani 0.595(15) 1 d P B 1
H52A H 1.6640 1.3377 0.4564 0.104 Uiso 0.595(15) 1 calc PR B 1
H52B H 1.5464 1.3480 0.4649 0.104 Uiso 0.595(15) 1 calc PR B 1
H52C H 1.6036 1.4171 0.4401 0.104 Uiso 0.595(15) 1 calc PR B 1
C52A C 1.5441(11) 1.3807(7) 0.4132(6) 0.054(3) Uiso 0.405(15) 1 d P B 2
H52D H 1.6147 1.3996 0.4491 0.080 Uiso 0.405(15) 1 calc PR B 2
H52E H 1.4911 1.3725 0.4377 0.080 Uiso 0.405(15) 1 calc PR B 2
H52F H 1.5254 1.4262 0.3911 0.080 Uiso 0.405(15) 1 calc PR B 2
C53 C 1.6742(2) 1.39975(18) 0.17316(15) 0.0303(7) Uani 1 1 d . . .
H53 H 1.5983 1.4120 0.1612 0.036 Uiso 1 1 calc R . .
C54 C 1.6954(3) 1.3431(2) 0.10144(17) 0.0453(8) Uani 1 1 d . . .
H54A H 1.7702 1.3322 0.1113 0.068 Uiso 1 1 calc R . .
H54B H 1.6803 1.3745 0.0664 0.068 Uiso 1 1 calc R . .
H54C H 1.6492 1.2863 0.0808 0.068 Uiso 1 1 calc R . .
C55 C 1.7458(2) 1.4891(2) 0.20548(19) 0.0429(8) Uani 1 1 d . . .
H55A H 1.7267 1.5275 0.2483 0.064 Uiso 1 1 calc R . .
H55B H 1.7356 1.5176 0.1685 0.064 Uiso 1 1 calc R . .
H55C H 1.8206 1.4792 0.2202 0.064 Uiso 1 1 calc R . .
C56 C 1.22006(19) 1.45106(16) 0.18317(14) 0.0210(6) Uani 1 1 d . . .
C57 C 1.1684(2) 1.48804(17) 0.23743(15) 0.0243(6) Uani 1 1 d . . .
C58 C 1.0617(2) 1.50099(19) 0.21460(16) 0.0333(7) Uani 1 1 d . . .
H58 H 1.0257 1.5263 0.2504 0.040 Uiso 1 1 calc R . .
C59 C 1.0072(2) 1.4779(2) 0.14138(17) 0.0406(8) Uani 1 1 d . . .
H59 H 0.9337 1.4849 0.1270 0.049 Uiso 1 1 calc R . .
C60 C 1.0597(2) 1.4447(2) 0.08918(17) 0.0363(7) Uani 1 1 d . . .
H60 H 1.0222 1.4306 0.0389 0.044 Uiso 1 1 calc R . .
C61 C 1.1663(2) 1.43118(17) 0.10830(15) 0.0267(6) Uani 1 1 d . . .
C62 C 1.2246(2) 1.51621(18) 0.31902(15) 0.0295(7) Uani 1 1 d . . .
H62 H 1.2959 1.4942 0.3249 0.035 Uiso 1 1 calc R . .
C63 C 1.2428(3) 1.6177(2) 0.35377(17) 0.0433(8) Uani 1 1 d . . .
H63A H 1.2814 1.6421 0.3273 0.065 Uiso 1 1 calc R . .
H63B H 1.2849 1.6350 0.4052 0.065 Uiso 1 1 calc R . .
H63C H 1.1739 1.6407 0.3510 0.065 Uiso 1 1 calc R . .
C64 C 1.1639(3) 1.4776(2) 0.35941(17) 0.0446(8) Uani 1 1 d . . .
H64A H 1.0939 1.4990 0.3549 0.067 Uiso 1 1 calc R . .
H64B H 1.2043 1.4963 0.4113 0.067 Uiso 1 1 calc R . .
H64C H 1.1544 1.4127 0.3379 0.067 Uiso 1 1 calc R . .
C65 C 1.2215(2) 1.39582(19) 0.04862(15) 0.0313(7) Uani 1 1 d . . .
H65 H 1.3001 1.4051 0.0728 0.038 Uiso 1 1 calc R . .
C66 C 1.2002(3) 1.4445(2) -0.00617(16) 0.0426(8) Uani 1 1 d . . .
H66A H 1.1252 1.4299 -0.0353 0.064 Uiso 1 1 calc R . .
H66B H 1.2458 1.4261 -0.0388 0.064 Uiso 1 1 calc R . .
H66C H 1.2161 1.5086 0.0203 0.064 Uiso 1 1 calc R . .
C67 C 1.1881(3) 1.2964(2) 0.00823(17) 0.0438(8) Uani 1 1 d . . .
H67A H 1.2047 1.2653 0.0434 0.066 Uiso 1 1 calc R . .
H67B H 1.2268 1.2746 -0.0284 0.066 Uiso 1 1 calc R . .
H67C H 1.1112 1.2856 -0.0162 0.066 Uiso 1 1 calc R . .
C68 C 1.3158(2) 1.19936(15) 0.15506(14) 0.0205(6) Uani 1 1 d . . .
C69 C 1.2280(2) 1.17356(17) 0.17482(14) 0.0246(6) Uani 1 1 d . . .
C70 C 1.1870(2) 1.08424(17) 0.14854(15) 0.0287(6) Uani 1 1 d . . .
H70 H 1.1274 1.0672 0.1619 0.034 Uiso 1 1 calc R . .
C71 C 1.2311(2) 1.01915(17) 0.10314(15) 0.0274(6) Uani 1 1 d . . .
C72 C 1.3174(2) 1.04583(17) 0.08391(15) 0.0275(6) Uani 1 1 d . . .
H72 H 1.3485 1.0022 0.0531 0.033 Uiso 1 1 calc R . .
C73 C 1.3603(2) 1.13489(16) 0.10837(14) 0.0232(6) Uani 1 1 d . . .
C74 C 1.1812(2) 1.24146(17) 0.22833(15) 0.0280(6) Uani 1 1 d . . .
H74 H 1.2159 1.3016 0.2366 0.034 Uiso 1 1 calc R . .
C75 C 1.2099(3) 1.2277(2) 0.30212(18) 0.0456(9) Uani 1 1 d . . .
H75A H 1.1766 1.2693 0.3353 0.068 Uiso 1 1 calc R . .
H75B H 1.2876 1.2383 0.3234 0.068 Uiso 1 1 calc R . .
H75C H 1.1841 1.1668 0.2950 0.068 Uiso 1 1 calc R . .
C76 C 1.0617(2) 1.2401(2) 0.1978(2) 0.0535(10) Uani 1 1 d . . .
H76A H 1.0471 1.2521 0.1518 0.080 Uiso 1 1 calc R . .
H76B H 1.0357 1.2856 0.2333 0.080 Uiso 1 1 calc R . .
H76C H 1.0252 1.1816 0.1885 0.080 Uiso 1 1 calc R . .
C77 C 1.1836(2) 0.92239(17) 0.07724(16) 0.0328(7) Uani 1 1 d . . .
H77 H 1.1627 0.9136 0.1190 0.039 Uiso 1 1 calc R . .
C78 C 1.0824(3) 0.9031(2) 0.0144(2) 0.0548(10) Uani 1 1 d . . .
H78A H 1.0320 0.9442 0.0294 0.082 Uiso 1 1 calc R . .
H78B H 1.0501 0.8420 0.0011 0.082 Uiso 1 1 calc R . .
H78C H 1.0996 0.9105 -0.0280 0.082 Uiso 1 1 calc R . .
C79 C 1.2607(3) 0.8561(2) 0.0572(2) 0.0569(10) Uani 1 1 d . . .
H79A H 1.2796 0.8600 0.0143 0.085 Uiso 1 1 calc R . .
H79B H 1.2269 0.7960 0.0459 0.085 Uiso 1 1 calc R . .
H79C H 1.3253 0.8695 0.0986 0.085 Uiso 1 1 calc R . .
C80 C 1.4556(2) 1.15911(17) 0.08585(15) 0.0251(6) Uani 1 1 d . . .
H80 H 1.4690 1.2253 0.1033 0.030 Uiso 1 1 calc R . .
C81 C 1.4351(2) 1.1251(2) 0.00295(16) 0.0367(7) Uani 1 1 d . . .
H81A H 1.4965 1.1458 -0.0092 0.055 Uiso 1 1 calc R . .
H81B H 1.3712 1.1474 -0.0196 0.055 Uiso 1 1 calc R . .
H81C H 1.4242 1.0601 -0.0157 0.055 Uiso 1 1 calc R . .
C82 C 1.5559(2) 1.12623(19) 0.12279(17) 0.0341(7) Uani 1 1 d . . .
H82A H 1.5438 1.0616 0.1086 0.051 Uiso 1 1 calc R . .
H82B H 1.5718 1.1535 0.1761 0.051 Uiso 1 1 calc R . .
H82C H 1.6161 1.1425 0.1073 0.051 Uiso 1 1 calc R . .

loop_
_atom_site_aniso_label
_atom_site_aniso_U_11
_atom_site_aniso_U_22
_atom_site_aniso_U_33
_atom_site_aniso_U_23
_atom_site_aniso_U_13
_atom_site_aniso_U_12
Ga1 0.01774(16) 0.01966(15) 0.02295(16) 0.00793(12) 0.00579(12) 0.00207(11)
Ga2 0.01717(15) 0.01592(15) 0.02244(16) 0.00474(12) 0.00558(12) 0.00278(11)
N1 0.0195(12) 0.0195(11) 0.0271(12) 0.0100(9) 0.0060(10) 0.0001(9)
N2 0.0160(11) 0.0214(11) 0.0301(13) 0.0106(10) 0.0030(10) 0.0003(9)
N3 0.0157(11) 0.0173(11) 0.0268(12) 0.0057(9) 0.0034(9) 0.0024(9)
N4 0.0151(11) 0.0175(11) 0.0238(12) 0.0060(9) 0.0036(9) 0.0044(9)
C1 0.0245(15) 0.0223(14) 0.0296(15) 0.0139(12) 0.0061(12) 0.0047(11)
C2 0.0234(15) 0.0278(15) 0.0312(16) 0.0145(12) 0.0056(12) 0.0059(12)
C3 0.0212(14) 0.0159(13) 0.0283(15) 0.0076(11) 0.0038(12) -0.0009(11)
C4 0.0268(15) 0.0223(14) 0.0283(15) 0.0077(12) 0.0099(13) -0.0026(11)
C5 0.0276(16) 0.0389(17) 0.0337(17) 0.0124(14) 0.0097(14) -0.0054(13)
C6 0.0258(16) 0.0494(19) 0.0386(19) 0.0165(15) 0.0023(14) -0.0121(14)
C7 0.0345(18) 0.0357(17) 0.0270(16) 0.0071(13) 0.0003(14) -0.0085(13)
C8 0.0288(16) 0.0252(14) 0.0242(15) 0.0066(12) 0.0048(12) -0.0007(12)
C9 0.0333(17) 0.0361(17) 0.0288(16) 0.0041(13) 0.0138(14) -0.0141(13)
C10 0.074(3) 0.0406(19) 0.045(2) 0.0090(16) 0.0356(19) 0.0055(18)
C11 0.041(2) 0.054(2) 0.0317(18) 0.0141(15) 0.0041(15) -0.0050(16)
C12 0.0371(18) 0.0352(17) 0.0280(16) 0.0049(13) 0.0122(14) 0.0024(14)
C13 0.056(2) 0.0397(18) 0.0294(17) 0.0083(14) 0.0117(16) 0.0110(16)
C14 0.072(2) 0.0329(17) 0.0402(19) 0.0095(14) 0.0337(18) 0.0027(16)
C15 0.0170(13) 0.0264(14) 0.0292(15) 0.0153(12) 0.0035(12) 0.0006(11)
C16 0.0244(15) 0.0279(15) 0.0407(18) 0.0144(13) 0.0120(13) 0.0062(12)
C17 0.0257(16) 0.0403(19) 0.062(2) 0.0185(16) 0.0211(16) 0.0076(14)
C18 0.0223(16) 0.0365(18) 0.069(2) 0.0163(17) 0.0101(16) -0.0035(13)
C19 0.0311(17) 0.0243(15) 0.0407(18) 0.0078(13) 0.0034(14) -0.0028(13)
C20 0.0233(15) 0.0259(15) 0.0287(15) 0.0120(12) 0.0060(12) 0.0021(11)
C21 0.0324(17) 0.0308(16) 0.0406(18) 0.0118(14) 0.0166(14) 0.0090(13)
C22 0.060(2) 0.0390(19) 0.057(2) 0.0155(17) 0.0175(19) 0.0236(17)
C23 0.067(2) 0.0399(19) 0.054(2) 0.0141(16) 0.0351(19) 0.0250(17)
C24 0.0272(15) 0.0311(15) 0.0284(16) 0.0077(12) 0.0076(13) 0.0030(12)
C25 0.051(2) 0.0392(19) 0.049(2) 0.0087(16) 0.0227(17) 0.0120(16)
C26 0.056(2) 0.047(2) 0.043(2) 0.0168(16) 0.0206(17) 0.0082(17)
C27 0.0188(13) 0.0165(13) 0.0208(14) 0.0035(10) 0.0028(11) 0.0015(10)
C28 0.0236(14) 0.0194(13) 0.0215(14) 0.0044(11) 0.0057(12) 0.0042(11)
C29 0.0319(16) 0.0279(15) 0.0280(15) 0.0135(12) 0.0130(13) 0.0077(12)
C30 0.0324(16) 0.0262(15) 0.0251(15) 0.0076(12) 0.0053(13) 0.0108(12)
C31 0.0235(15) 0.0257(14) 0.0265(15) 0.0053(12) 0.0072(12) 0.0096(12)
C32 0.0201(14) 0.0203(13) 0.0207(14) 0.0020(11) 0.0035(11) 0.0014(11)
C33 0.0273(15) 0.0227(14) 0.0301(15) 0.0122(12) 0.0125(13) 0.0077(12)
C34 0.0302(17) 0.0279(16) 0.059(2) 0.0115(15) 0.0114(16) 0.0008(13)
C35 0.0421(19) 0.0416(18) 0.0382(18) 0.0122(14) 0.0221(15) 0.0170(15)
C36 0.0405(19) 0.0440(19) 0.0370(18) 0.0205(15) 0.0120(15) 0.0212(15)
C37 0.072(3) 0.0368(19) 0.058(2) 0.0236(17) 0.007(2) 0.0130(18)
C38 0.064(3) 0.058(2) 0.046(2) 0.0250(18) -0.0003(19) 0.0183(19)
C39 0.0207(14) 0.0263(14) 0.0254(15) 0.0055(12) 0.0083(12) 0.0058(11)
C40 0.119(4) 0.041(2) 0.034(2) 0.0041(16) 0.035(2) -0.009(2)
C41 0.034(2) 0.144(4) 0.055(3) 0.056(3) 0.0010(19) -0.024(2)
C42 0.0192(14) 0.0212(14) 0.0286(15) 0.0053(12) 0.0038(12) 0.0000(11)
C43 0.0225(14) 0.0143(13) 0.0261(14) 0.0046(11) 0.0057(12) 0.0010(11)
C44 0.0173(13) 0.0205(13) 0.0206(14) 0.0024(11) 0.0008(11) 0.0022(10)
C45 0.0291(16) 0.0271(15) 0.0242(15) 0.0071(12) 0.0039(12) 0.0070(12)
C46 0.0348(18) 0.0401(18) 0.0314(17) 0.0156(14) 0.0006(14) 0.0138(14)
C47 0.0249(16) 0.0429(18) 0.0402(19) 0.0117(15) 0.0012(14) 0.0150(14)
C48 0.0183(15) 0.0370(17) 0.0382(18) 0.0061(14) 0.0077(13) 0.0048(12)
C49 0.0187(14) 0.0270(15) 0.0263(15) 0.0026(12) 0.0046(12) 0.0032(11)
C50 0.0424(19) 0.0470(19) 0.0363(18) 0.0228(15) 0.0160(15) 0.0185(15)
C51 0.065(6) 0.049(4) 0.068(6) 0.020(4) 0.033(5) 0.005(4)
C52 0.080(6) 0.082(6) 0.039(4) 0.004(4) 0.028(4) 0.009(5)
C53 0.0245(15) 0.0348(16) 0.0320(16) 0.0110(13) 0.0098(13) 0.0025(12)
C54 0.050(2) 0.050(2) 0.0352(18) 0.0113(15) 0.0158(16) -0.0013(16)
C55 0.0359(18) 0.0391(18) 0.053(2) 0.0150(16) 0.0140(16) -0.0055(14)
C56 0.0183(13) 0.0185(13) 0.0255(14) 0.0075(11) 0.0049(11) 0.0060(10)
C57 0.0250(15) 0.0219(14) 0.0271(15) 0.0081(11) 0.0097(12) 0.0080(11)
C58 0.0259(16) 0.0394(17) 0.0362(18) 0.0103(14) 0.0142(14) 0.0142(13)
C59 0.0204(16) 0.060(2) 0.0409(19) 0.0185(16) 0.0055(14) 0.0167(15)
C60 0.0251(16) 0.0481(19) 0.0299(17) 0.0114(14) 0.0005(13) 0.0084(14)
C61 0.0247(15) 0.0288(15) 0.0253(15) 0.0085(12) 0.0059(12) 0.0052(12)
C62 0.0284(16) 0.0362(16) 0.0247(15) 0.0090(13) 0.0104(13) 0.0122(13)
C63 0.046(2) 0.0397(18) 0.0340(18) 0.0012(14) 0.0105(16) -0.0014(15)
C64 0.065(2) 0.0426(19) 0.0319(18) 0.0134(15) 0.0222(17) 0.0106(17)
C65 0.0277(16) 0.0417(17) 0.0189(14) 0.0058(13) 0.0032(12) 0.0099(13)
C66 0.047(2) 0.049(2) 0.0273(17) 0.0103(15) 0.0085(15) 0.0013(16)
C67 0.055(2) 0.0429(19) 0.0334(18) 0.0103(15) 0.0152(16) 0.0202(16)
C68 0.0217(14) 0.0148(13) 0.0229(14) 0.0052(11) 0.0045(11) 0.0016(10)
C69 0.0255(15) 0.0222(14) 0.0254(15) 0.0072(11) 0.0076(12) 0.0017(11)
C70 0.0274(15) 0.0257(15) 0.0336(16) 0.0082(12) 0.0130(13) -0.0002(12)
C71 0.0332(16) 0.0201(14) 0.0267(15) 0.0071(12) 0.0069(13) -0.0005(12)
C72 0.0344(16) 0.0211(14) 0.0271(15) 0.0066(12) 0.0113(13) 0.0044(12)
C73 0.0230(14) 0.0199(13) 0.0263(15) 0.0083(11) 0.0061(12) 0.0031(11)
C74 0.0277(15) 0.0221(14) 0.0343(16) 0.0036(12) 0.0175(13) -0.0016(12)
C75 0.062(2) 0.0363(18) 0.046(2) 0.0091(15) 0.0332(18) 0.0060(16)
C76 0.0319(19) 0.043(2) 0.070(3) -0.0017(18) 0.0172(18) 0.0079(15)
C77 0.0420(18) 0.0190(14) 0.0353(17) 0.0052(12) 0.0136(14) -0.0023(13)
C78 0.056(2) 0.0364(19) 0.058(2) 0.0115(17) 0.0016(19) -0.0129(16)
C79 0.055(2) 0.0207(16) 0.085(3) 0.0052(17) 0.021(2) -0.0003(15)
C80 0.0263(15) 0.0168(13) 0.0323(16) 0.0049(11) 0.0132(13) 0.0051(11)
C81 0.0411(18) 0.0391(17) 0.0349(17) 0.0136(14) 0.0181(15) 0.0034(14)
C82 0.0307(16) 0.0303(16) 0.0427(18) 0.0118(14) 0.0134(14) 0.0075(13)

loop_
_atom_type_symbol
_atom_type_description
_atom_type_scat_dispersion_real
_atom_type_scat_dispersion_imag
_atom_type_scat_source
C C 0.0033 0.0016 'International Tables Vol C Tables 4.2.6.8 and 6.1.1.4'
H H 0.0000 0.0000 'International Tables Vol C Tables 4.2.6.8 and 6.1.1.4'
N N 0.0061 0.0033 'International Tables Vol C Tables 4.2.6.8 and 6.1.1.4'
Ga Ga 0.2307 1.6083 'International Tables Vol C Tables 4.2.6.8 and 6.1.1.4'

loop_
_geom_angle_atom_site_label_1
_geom_angle_atom_site_label_2
_geom_angle_atom_site_label_3
_geom_angle
N1 Ga1 N2 89.65(10)
N1 Ga1 C27 134.58(10)
N2 Ga1 C27 135.77(10)
N3 Ga2 N4 89.43(9)
N3 Ga2 C68 134.01(10)
N4 Ga2 C68 136.36(10)
C1 N1 C3 120.8(2)
C1 N1 Ga1 108.76(17)
C3 N1 Ga1 130.47(16)
C2 N2 C15 119.4(2)
C2 N2 Ga1 108.15(17)
C15 N2 Ga1 132.29(17)
C42 N3 C44 121.2(2)
C42 N3 Ga2 108.88(16)
C44 N3 Ga2 129.88(16)
C43 N4 C56 121.10(19)
C43 N4 Ga2 108.47(15)
C56 N4 Ga2 130.10(16)
C2 C1 N1 116.4(2)
C1 C2 N2 117.0(2)
C4 C3 C8 120.8(2)
C4 C3 N1 120.2(2)
C8 C3 N1 119.0(2)
C5 C4 C3 118.4(3)
C5 C4 C9 119.5(3)
C3 C4 C9 122.0(2)
C6 C5 C4 121.4(3)
C7 C6 C5 119.8(3)
C6 C7 C8 121.7(3)
C7 C8 C3 117.8(3)
C7 C8 C12 120.3(3)
C3 C8 C12 121.9(2)
C4 C9 C10 113.5(3)
C4 C9 C11 110.1(2)
C10 C9 C11 109.2(3)
C8 C12 C14 110.9(2)
C8 C12 C13 112.4(3)
C14 C12 C13 110.0(2)
C16 C15 C20 120.3(2)
C16 C15 N2 119.9(2)
C20 C15 N2 119.8(2)
C17 C16 C15 118.4(3)
C17 C16 C21 119.5(3)
C15 C16 C21 121.9(3)
C18 C17 C16 121.8(3)
C17 C18 C19 119.2(3)
C18 C19 C20 122.3(3)
C19 C20 C15 117.9(2)
C19 C20 C24 121.1(2)
C15 C20 C24 121.0(2)
C16 C21 C22 111.5(3)
C16 C21 C23 110.8(2)
C22 C21 C23 110.2(3)
C26 C24 C20 111.3(2)
C26 C24 C25 109.9(3)
C20 C24 C25 113.9(2)
C32 C27 C28 119.8(2)
C32 C27 Ga1 120.7(2)
C28 C27 Ga1 119.52(18)
C29 C28 C27 119.2(2)
C29 C28 C33 118.4(2)
C27 C28 C33 122.4(2)
C28 C29 C30 122.1(3)
C31 C30 C29 118.0(2)
C31 C30 C36 122.3(2)
C29 C30 C36 119.8(3)
C30 C31 C32 122.0(2)
C31 C32 C27 118.9(3)
C31 C32 C39 120.1(2)
C27 C32 C39 121.0(2)
C28 C33 C34 111.2(2)
C28 C33 C35 112.3(2)
C34 C33 C35 110.9(3)
C30 C36 C37 111.7(3)
C30 C36 C38 110.8(2)
C37 C36 C38 108.0(3)
C41 C39 C40 111.3(3)
C41 C39 C32 113.7(2)
C40 C39 C32 111.2(2)
C43 C42 N3 116.5(2)
C42 C43 N4 116.7(2)
C49 C44 C45 121.4(2)
C49 C44 N3 119.9(2)
C45 C44 N3 118.7(2)
C46 C45 C44 117.8(3)
C46 C45 C50 119.8(3)
C44 C45 C50 122.4(2)
C47 C46 C45 121.5(3)
C48 C47 C46 119.8(3)
C47 C48 C49 121.5(3)
C48 C49 C44 118.0(3)
C48 C49 C53 119.6(3)
C44 C49 C53 122.4(2)
C45 C50 C52A 112.9(5)
C45 C50 C51A 117.3(6)
C52A C50 C51A 110.2(6)
C45 C50 C51 111.8(4)
C52A C50 C51 129.8(6)
C51A C50 C51 25.0(5)
C45 C50 C52 107.8(4)
C52A C50 C52 34.0(4)
C51A C50 C52 85.2(5)
C51 C50 C52 109.8(5)
C49 C53 C54 112.6(2)
C49 C53 C55 111.0(2)
C54 C53 C55 109.7(3)
C57 C56 C61 120.7(2)
C57 C56 N4 120.1(2)
C61 C56 N4 119.1(2)
C58 C57 C56 118.0(2)
C58 C57 C62 119.1(2)
C56 C57 C62 122.9(2)
C59 C58 C57 121.6(3)
C60 C59 C58 119.7(3)
C59 C60 C61 121.5(3)
C60 C61 C56 118.4(3)
C60 C61 C65 119.6(2)
C56 C61 C65 122.0(2)
C57 C62 C64 112.8(2)
C57 C62 C63 110.2(2)
C64 C62 C63 109.8(2)
C61 C65 C67 110.9(3)
C61 C65 C66 112.4(2)
C67 C65 C66 109.8(2)
C69 C68 C73 119.6(2)
C69 C68 Ga2 120.10(18)
C73 C68 Ga2 120.3(2)
C70 C69 C68 119.5(2)
C70 C69 C74 119.6(2)
C68 C69 C74 120.8(2)
C69 C70 C71 121.8(3)
C72 C71 C70 118.0(2)
C72 C71 C77 122.9(2)
C70 C71 C77 119.1(3)
C71 C72 C73 122.1(2)
C72 C73 C68 119.1(2)
C72 C73 C80 119.2(2)
C68 C73 C80 121.7(2)
C76 C74 C75 112.1(3)
C76 C74 C69 112.5(2)
C75 C74 C69 109.8(2)
C78 C77 C79 110.7(3)
C78 C77 C71 110.7(2)
C79 C77 C71 114.2(3)
C73 C80 C81 112.3(2)
C73 C80 C82 111.1(2)
C81 C80 C82 110.7(2)

loop_
_geom_bond_atom_site_label_1
_geom_bond_atom_site_label_2
_geom_bond_distance
Ga1 N1 1.846(2)
Ga1 N2 1.848(2)
Ga1 C27 1.936(3)
Ga2 N3 1.846(2)
Ga2 N4 1.8512(19)
Ga2 C68 1.931(2)
N1 C1 1.400(3)
N1 C3 1.427(3)
N2 C2 1.406(3)
N2 C15 1.423(3)
N3 C42 1.399(3)
N3 C44 1.433(3)
N4 C43 1.403(3)
N4 C56 1.428(3)
C1 C2 1.343(4)
C3 C4 1.405(4)
C3 C8 1.411(4)
C4 C5 1.388(4)
C4 C9 1.524(4)
C5 C6 1.379(4)
C6 C7 1.368(4)
C7 C8 1.399(4)
C8 C12 1.511(4)
C9 C10 1.526(4)
C9 C11 1.529(4)
C12 C14 1.526(4)
C12 C13 1.534(4)
C15 C16 1.409(4)
C15 C20 1.418(4)
C16 C17 1.392(4)
C16 C21 1.526(4)
C17 C18 1.373(4)
C18 C19 1.377(4)
C19 C20 1.385(4)
C20 C24 1.524(4)
C21 C22 1.536(4)
C21 C23 1.536(4)
C24 C26 1.518(4)
C24 C25 1.529(4)
C27 C32 1.403(3)
C27 C28 1.409(4)
C28 C29 1.389(4)
C28 C33 1.517(4)
C29 C30 1.391(4)
C30 C31 1.387(4)
C30 C36 1.523(4)
C31 C32 1.401(4)
C32 C39 1.518(4)
C33 C34 1.521(4)
C33 C35 1.531(4)
C36 C37 1.525(5)
C36 C38 1.533(4)
C39 C41 1.497(4)
C39 C40 1.516(4)
C42 C43 1.346(3)
C44 C49 1.403(4)
C44 C45 1.409(4)
C45 C46 1.401(4)
C45 C50 1.510(4)
C46 C47 1.380(4)
C47 C48 1.374(4)
C48 C49 1.403(4)
C49 C53 1.511(4)
C50 C52A 1.507(10)
C50 C51A 1.512(13)
C50 C51 1.525(8)
C50 C52 1.569(7)
C53 C54 1.535(4)
C53 C55 1.536(4)
C56 C57 1.410(4)
C56 C61 1.411(4)
C57 C58 1.396(4)
C57 C62 1.521(4)
C58 C59 1.379(4)
C59 C60 1.376(4)
C60 C61 1.391(4)
C61 C65 1.523(4)
C62 C64 1.525(4)
C62 C63 1.533(4)
C65 C67 1.526(4)
C65 C66 1.527(4)
C68 C69 1.405(4)
C68 C73 1.406(4)
C69 C70 1.393(4)
C69 C74 1.529(4)
C70 C71 1.395(4)
C71 C72 1.386(4)
C71 C77 1.525(4)
C72 C73 1.399(4)
C73 C80 1.516(4)
C74 C76 1.521(4)
C74 C75 1.528(4)
C77 C78 1.516(4)
C77 C79 1.519(4)
C80 C81 1.524(4)
C80 C82 1.531(4)
